data_7126515
loop_
_publ_author_name
'Fujii, Toshiki'
'Tanaka, Susumu'
'Hayashi, Shotaro'
'Imoto, Hiroaki'
'Naka, Kensuke'

_publ_section_title
;
 Dipyridinoarsole: a new class of stable and modifiable heteroatom-bridged
 bipyridines.
;
_journal_issue 45
_journal_name_full 'Chemical communications (Cambridge, England)'
_journal_page_first 6035
_journal_page_last 6038
_journal_paper_doi 10.1039/d0cc02389b
_journal_volume 56
_journal_year 2020
_chemical_absolute_configuration 'CHOOSE rm ad rmad syn or unk'
_chemical_formula_moiety 'C17 H13 As Au Cl3 N2'
_chemical_formula_sum 'C17 H13 As Au Cl3 N2'
_chemical_formula_weight 623.55
_space_group_crystal_system orthorhombic
_space_group_IT_number 43
_space_group_name_Hall 'F 2 -2d'
_space_group_name_H-M_alt 'F d d 2'
_atom_sites_solution_hydrogens geom
_atom_sites_solution_primary direct
_atom_sites_solution_secondary difmap
_audit_update_record
;
2020-04-02 deposited with the CCDC.	2020-05-11 downloaded from the CCDC.
;
_cell_angle_alpha 90.0000
_cell_angle_beta 90.0000
_cell_angle_gamma 90.0000
_cell_formula_units_Z 16
_cell_length_a 16.402(5)
_cell_length_b 47.390(13)
_cell_length_c 9.844(3)
_cell_measurement_reflns_used 5170
_cell_measurement_temperature 273
_cell_measurement_theta_max 27.49
_cell_measurement_theta_min 6.98
_cell_volume 7652(4)
_computing_cell_refinement DTREK
_computing_data_collection DTREK
_computing_data_reduction DTREK
_computing_molecular_graphics 'CrystalStructure 4.1'
_computing_publication_material 'CrystalStructure 4.1 (Rigaku, 2014)'
_computing_structure_refinement 'SHELXL2013 (Sheldrick, 2008)'
_computing_structure_solution 'SHELXS2013 (Sheldrick, 2008)'
_diffrn_ambient_temperature 273
_diffrn_detector_area_resol_mean 13.653
_diffrn_measured_fraction_theta_full 0.974
_diffrn_measured_fraction_theta_max 0.979
_diffrn_measurement_device_type 'Rigaku XtaLAB mini'
_diffrn_measurement_method \w
_diffrn_radiation_type 'Mo K\a'
_diffrn_radiation_wavelength 0.71075
_diffrn_reflns_av_R_equivalents 0.0541
_diffrn_reflns_Laue_measured_fraction_full 0.974
_diffrn_reflns_Laue_measured_fraction_max 0.979
_diffrn_reflns_limit_h_max 21
_diffrn_reflns_limit_h_min -21
_diffrn_reflns_limit_k_max 61
_diffrn_reflns_limit_k_min -61
_diffrn_reflns_limit_l_max 12
_diffrn_reflns_limit_l_min -12
_diffrn_reflns_number 18916
_diffrn_reflns_point_group_measured_fraction_full 0.975
_diffrn_reflns_point_group_measured_fraction_max 0.980
_diffrn_reflns_theta_full 25.242
_diffrn_reflns_theta_max 27.475
_diffrn_reflns_theta_min 6.975
_diffrn_standards_number 0
_exptl_absorpt_coefficient_mu 9.854
_exptl_absorpt_correction_T_max 0.278
_exptl_absorpt_correction_T_min 0.199
_exptl_absorpt_correction_type numerical
_exptl_absorpt_process_details 'NUMABS (Rigaku, 1999)'
_exptl_crystal_colour yellow
_exptl_crystal_density_diffrn 2.165
_exptl_crystal_density_method 'not measured'
_exptl_crystal_description chip
_exptl_crystal_F_000 4672.00
_exptl_crystal_size_max 0.320
_exptl_crystal_size_mid 0.160
_exptl_crystal_size_min 0.130
_refine_diff_density_max 1.40
_refine_diff_density_min -1.30
_refine_ls_abs_structure_details
;
 No quotients, so Flack parameter determined by classical intensity fit
;
_refine_ls_abs_structure_Flack -0.007(15)
_refine_ls_extinction_method none
_refine_ls_goodness_of_fit_ref 1.020
_refine_ls_hydrogen_treatment constr
_refine_ls_number_parameters 217
_refine_ls_number_reflns 4311
_refine_ls_number_restraints 1
_refine_ls_R_factor_all 0.0416
_refine_ls_R_factor_gt 0.0384
_refine_ls_shift/su_max 0.000
_refine_ls_structure_factor_coef Fsqd
_refine_ls_weighting_details 'w = 1/[\s^2^(Fo^2^)+(0.0556P)^2^+0.0000P] where P=(Fo^2^+2Fc^2^)/3'
_refine_ls_weighting_scheme calc
_refine_ls_wR_factor_gt 0.0958
_refine_ls_wR_factor_ref 0.0984
_reflns_number_gt 3979
_reflns_number_total 4311
_reflns_threshold_expression F^2^>2.0\s(F^2^)
_cod_data_source_file d0cc02389b2.cif
_cod_data_source_block DPA-AuCl_3
_cod_depositor_comments 'Adding full bibliography for 7126511--7126515.cif.'
_cod_database_code 7126515
_shelxl_res_file
;

    shelxl.res created by SHELXL-2014/7

TITL DPA-AuCl_01
CELL  0.71075 16.40169 47.39009 9.84410 90.00000 90.00000 90.00000
ZERR  16 0.00456 0.01310 0.00269 0.00000 0.00000 0.00000
LATT -4
SYMM .25-X, .25+Y, .25+Z
SYMM .25+X, .25-Y, .25+Z
SYMM .50-X,    -Y, .50+Z
SFAC C H AS AU CL N
UNIT 272 208 16 16 48 32
L.S. 5
FMAP 2
PLAN -25
WPDB -2
HTAB
BOND $H
CONF
LIST 4
TEMP 0.0
ACTA
SIZE 0.160 0.320 0.130
WGHT    0.055600
FVAR       0.27810
AU1   4    0.476342    0.031419    0.495931    11.00000    0.04614    0.04106 =
         0.03803    0.00329   -0.00529   -0.00401
AS1   3    0.573428    0.042741    0.660886    11.00000    0.04071    0.03218 =
         0.03546    0.00180   -0.00264   -0.00125
CL1   5    0.377628    0.022577    0.337432    11.00000    0.06103    0.09874 =
         0.04106   -0.00113   -0.01695   -0.01454
CL2   5    0.374903    0.105499    0.515260    11.00000    0.14460    0.11909 =
         0.14811    0.01345    0.00245   -0.02962
CL3   5    0.198820    0.096259    0.546247    11.00000    0.11481    0.10684 =
         0.11611   -0.02059   -0.00575   -0.01829
N1    6    0.470877    0.082858    1.003667    11.00000    0.08521    0.05345 =
         0.06425   -0.00987    0.02194    0.00689
N2    6    0.710842   -0.029505    0.764525    11.00000    0.07043    0.04028 =
         0.07023    0.00098   -0.01614    0.01240
C1    1    0.536480    0.054166    0.839607    11.00000    0.03517    0.04006 =
         0.04494   -0.00339    0.01012   -0.00221
C2    1    0.564532    0.035388    0.937527    11.00000    0.04869    0.03591 =
         0.04220   -0.00735    0.00474   -0.00801
C3    1    0.615040    0.011778    0.889025    11.00000    0.03783    0.03992 =
         0.03960    0.00331   -0.00524   -0.00542
C4    1    0.630405    0.012004    0.748530    11.00000    0.04346    0.02606 =
         0.03622   -0.00038   -0.00602   -0.00109
C5    1    0.653961    0.069538    0.605554    11.00000    0.04857    0.02485 =
         0.04269   -0.00117    0.00501   -0.00012
C6    1    0.492442    0.077457    0.874642    11.00000    0.05190    0.04724 =
         0.06512   -0.00395    0.00781    0.00287
AFIX  43
H6    2    0.476811    0.090026    0.806924    11.00000   -1.20000
AFIX   0
C7    1    0.498709    0.065233    1.098319    11.00000    0.08427    0.07321 =
         0.05472   -0.02531    0.02913   -0.00878
AFIX  43
H7    2    0.487934    0.069623    1.188630    11.00000   -1.20000
AFIX   0
C8    1    0.542657    0.040771    1.072034    11.00000    0.07450    0.06192 =
         0.03669   -0.00246    0.01312   -0.02129
AFIX  43
H8    2    0.556969    0.028436    1.141538    11.00000   -1.20000
AFIX   0
C9    1    0.677935   -0.008685    0.692382    11.00000    0.05331    0.03950 =
         0.04997   -0.00179   -0.00893   -0.01021
AFIX  43
H9    2    0.687679   -0.008155    0.599350    11.00000   -1.20000
AFIX   0
C10   1    0.694564   -0.030058    0.895649    11.00000    0.07586    0.04789 =
         0.06175    0.00775   -0.02192    0.01674
AFIX  43
H10   2    0.716306   -0.044823    0.946251    11.00000   -1.20000
AFIX   0
C11   1    0.646027   -0.009689    0.966037    11.00000    0.06858    0.05164 =
         0.04812    0.00637   -0.01644   -0.00133
AFIX  43
H11   2    0.636123   -0.010978    1.058850    11.00000   -1.20000
AFIX   0
C12   1    0.643341    0.084385    0.485455    11.00000    0.04779    0.05659 =
         0.04978    0.01530   -0.00741    0.00193
AFIX  43
H12   2    0.597609    0.081067    0.431939    11.00000   -1.20000
AFIX   0
C13   1    0.700588    0.104125    0.444992    11.00000    0.06438    0.04022 =
         0.08238    0.03200    0.00505    0.00027
AFIX  43
H13   2    0.693036    0.114296    0.365183    11.00000   -1.20000
AFIX   0
C14   1    0.768827    0.108615    0.523663    11.00000    0.05117    0.05161 =
         0.07607    0.00916    0.01818   -0.00838
AFIX  43
H14   2    0.807693    0.121740    0.496462    11.00000   -1.20000
AFIX   0
C15   1    0.779728    0.093674    0.642938    11.00000    0.05416    0.06320 =
         0.06709    0.00054   -0.00675   -0.01346
AFIX  43
H15   2    0.825971    0.096790    0.695510    11.00000   -1.20000
AFIX   0
C16   1    0.722684    0.074250    0.684312    11.00000    0.05291    0.05344 =
         0.04627    0.00095   -0.00181   -0.01045
AFIX  43
H16   2    0.730156    0.064309    0.764810    11.00000   -1.20000
AFIX   0
C17   1    0.298435    0.087351    0.587244    11.00000    0.11682    0.20462 =
         0.18727    0.12853    0.01851    0.02940
AFIX  23
H17A  2    0.304239    0.089054    0.684961    11.00000   -1.20000
H17B  2    0.306025    0.067593    0.564834    11.00000   -1.20000
AFIX   0
HKLF 4
 
REM  DPA-AuCl_01
REM R1 =  0.0384 for    3979 Fo > 4sig(Fo)  and  0.0416 for all    4311 data
REM    217 parameters refined using      1 restraints
 
END  
     
WGHT      0.0556      0.0000 

REM Instructions for potential hydrogen bonds
EQIV $1 -x+1, -y, z
HTAB C9 Cl1_$1
EQIV $2 -x+1, -y, z+1
HTAB C11 Cl1_$2
HTAB C17 N2_$1

REM Highest difference peak  1.400,  deepest hole -1.304,  1-sigma level  0.125
Q1    1   0.5576  0.0311  0.4963  11.00000  0.05    1.32
Q2    1   0.5235  0.0945  0.4980  11.00000  0.05    1.22
Q3    1   0.4756  0.0517  0.4973  11.00000  0.05    1.10
Q4    1   0.4773  0.0317  0.9963  11.00000  0.05    1.09
Q5    1   0.4801  0.0099  0.4902  11.00000  0.05    0.94
Q6    1   0.5763  0.0214  0.6617  11.00000  0.05    0.87
Q7    1   0.4152  0.0309  0.4972  11.00000  0.05    0.82
Q8    1   0.4330  0.0945  0.4963  11.00000  0.05    0.77
Q9    1   0.3837  0.0200  0.6566  11.00000  0.05    0.64
Q10   1   0.2479  0.0646  0.6464  11.00000  0.05    0.60
Q11   1   0.5768  0.0428  0.3311  11.00000  0.05    0.56
Q12   1   0.3669  0.1442  0.4103  11.00000  0.05    0.54
Q13   1   0.4709  0.0215  0.6460  11.00000  0.05    0.50
Q14   1   0.5244  0.0946  0.9939  11.00000  0.05    0.48
Q15   1   0.3807  0.0420  0.3370  11.00000  0.05    0.48
Q16   1   0.5288  0.1060  0.6632  11.00000  0.05    0.48
Q17   1   0.4713  0.0388  0.3442  11.00000  0.05    0.48
Q18   1   0.3806  0.0411  0.6581  11.00000  0.05    0.47
Q19   1   0.5752  0.0215  0.3330  11.00000  0.05    0.46
Q20   1   0.3567  0.1088  0.6081  11.00000  0.05    0.43
Q21   1   0.4255  0.1068  0.6609  11.00000  0.05    0.43
Q22   1   0.4735  0.0407  0.6483  11.00000  0.05    0.43
Q23   1   0.3429  0.0092  0.2391  11.00000  0.05    0.43
Q24   1   0.4225  0.0344  0.4272  11.00000  0.05    0.41
Q25   1   0.5286  0.0365  0.5737  11.00000  0.05    0.41
;

loop_
_symmetry_equiv_pos_site_id
_space_group_symop_operation_xyz
1 +X,+Y,+Z
2 1/4-X,1/4+Y,1/4+Z
3 1/4+X,1/4-Y,1/4+Z
4 1/2-X,-Y,1/2+Z
5 +X,1/2+Y,1/2+Z
6 1/4-X,3/4+Y,3/4+Z
7 1/4+X,3/4-Y,3/4+Z
8 1/2-X,1/2-Y,+Z
9 1/2+X,+Y,1/2+Z
10 3/4-X,1/4+Y,3/4+Z
11 3/4+X,1/4-Y,3/4+Z
12 -X,-Y,+Z
13 1/2+X,1/2+Y,+Z
14 3/4-X,3/4+Y,1/4+Z
15 3/4+X,3/4-Y,1/4+Z
16 -X,1/2-Y,1/2+Z

loop_
_atom_site_label
_atom_site_type_symbol
_atom_site_fract_x
_atom_site_fract_y
_atom_site_fract_z
_atom_site_U_iso_or_equiv
_atom_site_adp_type
_atom_site_occupancy
_atom_site_site_symmetry_multiplicity
_atom_site_calc_flag
_atom_site_refinement_flags
_atom_site_disorder_assembly
_atom_site_disorder_group
Au1 Au 0.47634(2) 0.03142(2) 0.49593(5) 0.04174(15) Uani 1 16 d . . .
As1 As 0.57343(6) 0.04274(2) 0.66089(11) 0.0361(2) Uani 1 16 d . . .
Cl1 Cl 0.3776(2) 0.02258(10) 0.3374(4) 0.0669(9) Uani 1 16 d . . .
Cl2 Cl 0.3749(5) 0.10550(17) 0.5153(10) 0.137(3) Uani 1 16 d . . .
Cl3 Cl 0.1988(5) 0.09626(15) 0.5463(8) 0.113(2) Uani 1 16 d . . .
N1 N 0.4709(8) 0.0829(3) 1.0037(18) 0.068(3) Uani 1 16 d . . .
N2 N 0.7108(8) -0.0295(2) 0.7645(16) 0.060(3) Uani 1 16 d . . .
C1 C 0.5365(7) 0.0542(2) 0.8396(13) 0.040(2) Uani 1 16 d . . .
C2 C 0.5645(8) 0.0354(2) 0.9375(13) 0.042(3) Uani 1 16 d . . .
C3 C 0.6150(6) 0.0118(2) 0.8890(11) 0.039(2) Uani 1 16 d . . .
C4 C 0.6304(6) 0.01200(19) 0.7485(12) 0.0352(19) Uani 1 16 d . . .
C5 C 0.6540(7) 0.0695(2) 0.6056(12) 0.039(2) Uani 1 16 d . . .
C6 C 0.4924(8) 0.0775(3) 0.8746(16) 0.055(3) Uani 1 16 d . . .
C7 C 0.4987(12) 0.0652(4) 1.0983(17) 0.071(4) Uani 1 16 d . . .
C8 C 0.5427(10) 0.0408(3) 1.0720(14) 0.058(3) Uani 1 16 d . . .
C9 C 0.6779(8) -0.0087(3) 0.6924(13) 0.048(3) Uani 1 16 d . . .
C10 C 0.6946(10) -0.0301(3) 0.8956(17) 0.062(4) Uani 1 16 d . . .
C11 C 0.6460(9) -0.0097(3) 0.9660(14) 0.056(3) Uani 1 16 d . . .
C12 C 0.6433(7) 0.0844(3) 0.4855(15) 0.051(3) Uani 1 16 d . . .
C13 C 0.7006(9) 0.1041(3) 0.4450(18) 0.062(4) Uani 1 16 d . . .
C14 C 0.7688(8) 0.1086(3) 0.5237(17) 0.060(4) Uani 1 16 d . . .
C15 C 0.7797(9) 0.0937(3) 0.6429(18) 0.061(3) Uani 1 16 d . . .
C16 C 0.7227(7) 0.0742(3) 0.6843(14) 0.051(3) Uani 1 16 d . . .
C17 C 0.2984(19) 0.0873(9) 0.587(4) 0.170(17) Uani 1 16 d . . .
H6 H 0.47681 0.09003 0.80692 0.0657 Uiso 1 16 calc R . .
H7 H 0.48793 0.06962 1.18863 0.0849 Uiso 1 16 calc R . .
H8 H 0.55697 0.02844 1.14154 0.0692 Uiso 1 16 calc R . .
H9 H 0.68768 -0.00816 0.59935 0.0571 Uiso 1 16 calc R . .
H10 H 0.71631 -0.04482 0.94625 0.0742 Uiso 1 16 calc R . .
H11 H 0.63612 -0.01098 1.05885 0.0673 Uiso 1 16 calc R . .
H12 H 0.59761 0.08107 0.43194 0.0617 Uiso 1 16 calc R . .
H13 H 0.69304 0.1143 0.36518 0.0748 Uiso 1 16 calc R . .
H14 H 0.80769 0.12174 0.49646 0.0715 Uiso 1 16 calc R . .
H15 H 0.82597 0.09679 0.69551 0.0738 Uiso 1 16 calc R . .
H16 H 0.73016 0.06431 0.76481 0.0610 Uiso 1 16 calc R . .
H17A H 0.30424 0.08905 0.68496 0.2035 Uiso 1 16 calc R . .
H17B H 0.30603 0.06759 0.56483 0.2035 Uiso 1 16 calc R . .

loop_
_atom_site_aniso_label
_atom_site_aniso_U_11
_atom_site_aniso_U_22
_atom_site_aniso_U_33
_atom_site_aniso_U_12
_atom_site_aniso_U_13
_atom_site_aniso_U_23
Au1 0.0461(2) 0.0411(2) 0.0380(2) -0.00401(17) -0.00529(18) 0.00329(17)
As1 0.0407(5) 0.0322(6) 0.0355(5) -0.0013(4) -0.0026(5) 0.0018(4)
Cl1 0.0610(19) 0.099(3) 0.0411(16) -0.0145(18) -0.0170(15) -0.0011(17)
Cl2 0.145(6) 0.119(5) 0.148(7) -0.030(4) 0.002(5) 0.013(5)
Cl3 0.115(4) 0.107(4) 0.116(5) -0.018(4) -0.006(4) -0.021(4)
N1 0.085(8) 0.053(6) 0.064(7) 0.007(6) 0.022(7) -0.010(8)
N2 0.070(7) 0.040(6) 0.070(8) 0.012(5) -0.016(6) 0.001(6)
C1 0.035(5) 0.040(6) 0.045(6) -0.002(4) 0.010(5) -0.003(5)
C2 0.049(6) 0.036(6) 0.042(6) -0.008(4) 0.005(5) -0.007(4)
C3 0.038(5) 0.040(6) 0.040(6) -0.005(4) -0.005(4) 0.003(4)
C4 0.043(5) 0.026(4) 0.036(5) -0.001(3) -0.006(5) -0.000(4)
C5 0.049(6) 0.025(5) 0.043(6) -0.000(4) 0.005(5) -0.001(4)
C6 0.052(7) 0.047(7) 0.065(9) 0.003(5) 0.008(6) -0.004(6)
C7 0.084(10) 0.073(10) 0.055(8) -0.009(9) 0.029(8) -0.025(8)
C8 0.074(9) 0.062(8) 0.037(6) -0.021(7) 0.013(6) -0.002(6)
C9 0.053(6) 0.040(6) 0.050(7) -0.010(5) -0.009(5) -0.002(5)
C10 0.076(9) 0.048(8) 0.062(9) 0.017(6) -0.022(8) 0.008(7)
C11 0.069(8) 0.052(7) 0.048(7) -0.001(6) -0.016(6) 0.006(6)
C12 0.048(6) 0.057(7) 0.050(7) 0.002(5) -0.007(6) 0.015(6)
C13 0.064(8) 0.040(7) 0.082(11) 0.000(6) 0.005(7) 0.032(7)
C14 0.051(7) 0.052(7) 0.076(10) -0.008(5) 0.018(6) 0.009(7)
C15 0.054(8) 0.063(9) 0.067(9) -0.013(6) -0.007(7) 0.001(7)
C16 0.053(7) 0.053(7) 0.046(7) -0.010(5) -0.002(5) 0.001(6)
C17 0.12(2) 0.20(3) 0.19(3) 0.03(2) 0.02(2) 0.13(3)

loop_
_atom_type_symbol
_atom_type_description
_atom_type_scat_dispersion_real
_atom_type_scat_dispersion_imag
_atom_type_scat_source
C C 0.0033 0.0016
;
International Tables for Crystallography
(Vol. C, Tables 4.2.6.8 and 6.1.1.4)
;
H H 0.0000 0.0000
;
International Tables for Crystallography
(Vol. C, Table 6.1.1.4)
;
As As 0.0499 2.0058
;
International Tables for Crystallography
(Vol. C, Tables 4.2.6.8 and 6.1.1.4)
;
Au Au -2.0133 8.8022
;
International Tables for Crystallography
(Vol. C, Tables 4.2.6.8 and 6.1.1.4)
;
Cl Cl 0.1484 0.1585
;
International Tables for Crystallography
(Vol. C, Tables 4.2.6.8 and 6.1.1.4)
;
N N 0.0061 0.0033
;
International Tables for Crystallography
(Vol. C, Tables 4.2.6.8 and 6.1.1.4)
;

loop_
_geom_angle_atom_site_label_1
_geom_angle_atom_site_label_2
_geom_angle_atom_site_label_3
_geom_angle
_geom_angle_publ_flag
_geom_angle_site_symmetry_1
_geom_angle_site_symmetry_2
_geom_angle_site_symmetry_3
As1 Au1 Cl1 176.85(12) yes . . .
Au1 As1 C1 118.8(3) yes . . .
Au1 As1 C4 117.8(3) yes . . .
Au1 As1 C5 115.2(4) yes . . .
C1 As1 C4 87.5(5) yes . . .
C1 As1 C5 106.8(5) yes . . .
C4 As1 C5 107.1(4) yes . . .
C6 N1 C7 116.9(14) yes . . .
C9 N2 C10 117.1(12) yes . . .
As1 C1 C2 110.3(8) yes . . .
As1 C1 C6 128.4(10) yes . . .
C2 C1 C6 121.2(12) yes . . .
C1 C2 C3 116.6(11) yes . . .
C1 C2 C8 117.1(12) yes . . .
C3 C2 C8 126.3(12) yes . . .
C2 C3 C4 114.5(10) yes . . .
C2 C3 C11 126.5(11) yes . . .
C4 C3 C11 119.0(10) yes . . .
As1 C4 C3 111.0(7) yes . . .
As1 C4 C9 129.4(9) yes . . .
C3 C4 C9 119.6(10) yes . . .
As1 C5 C12 119.6(9) yes . . .
As1 C5 C16 120.6(9) yes . . .
C12 C5 C16 119.8(11) yes . . .
N1 C6 C1 122.2(13) yes . . .
N1 C7 C8 124.8(15) yes . . .
C2 C8 C7 117.6(13) yes . . .
N2 C9 C4 123.1(13) yes . . .
N2 C10 C11 125.0(14) yes . . .
C3 C11 C10 116.1(12) yes . . .
C5 C12 C13 120.2(13) yes . . .
C12 C13 C14 119.6(15) yes . . .
C13 C14 C15 120.2(13) yes . . .
C14 C15 C16 120.4(13) yes . . .
C5 C16 C15 119.7(13) yes . . .
Cl2 C17 Cl3 119(2) yes . . .
N1 C6 H6 118.899 no . . .
C1 C6 H6 118.898 no . . .
N1 C7 H7 117.592 no . . .
C8 C7 H7 117.604 no . . .
C2 C8 H8 121.236 no . . .
C7 C8 H8 121.208 no . . .
N2 C9 H9 118.393 no . . .
C4 C9 H9 118.465 no . . .
N2 C10 H10 117.493 no . . .
C11 C10 H10 117.497 no . . .
C3 C11 H11 121.928 no . . .
C10 C11 H11 121.929 no . . .
C5 C12 H12 119.893 no . . .
C13 C12 H12 119.897 no . . .
C12 C13 H13 120.207 no . . .
C14 C13 H13 120.203 no . . .
C13 C14 H14 119.890 no . . .
C15 C14 H14 119.898 no . . .
C14 C15 H15 119.764 no . . .
C16 C15 H15 119.793 no . . .
C5 C16 H16 120.153 no . . .
C15 C16 H16 120.126 no . . .
Cl2 C17 H17A 107.626 no . . .
Cl2 C17 H17B 107.624 no . . .
Cl3 C17 H17A 107.634 no . . .
Cl3 C17 H17B 107.639 no . . .
H17A C17 H17B 107.041 no . . .

loop_
_geom_bond_atom_site_label_1
_geom_bond_atom_site_label_2
_geom_bond_distance
_geom_bond_publ_flag
_geom_bond_site_symmetry_1
_geom_bond_site_symmetry_2
Au1 As1 2.3368(12) yes . .
Au1 Cl1 2.287(4) yes . .
As1 C1 1.938(12) yes . .
As1 C4 1.934(10) yes . .
As1 C5 1.912(11) yes . .
Cl2 C17 1.68(4) yes . .
Cl3 C17 1.74(3) yes . .
N1 C6 1.34(2) yes . .
N1 C7 1.33(2) yes . .
N2 C9 1.330(17) yes . .
N2 C10 1.32(2) yes . .
C1 C2 1.390(17) yes . .
C1 C6 1.363(18) yes . .
C2 C3 1.472(16) yes . .
C2 C8 1.395(19) yes . .
C3 C4 1.406(16) yes . .
C3 C11 1.367(18) yes . .
C4 C9 1.369(16) yes . .
C5 C12 1.387(18) yes . .
C5 C16 1.386(17) yes . .
C7 C8 1.39(2) yes . .
C10 C11 1.43(2) yes . .
C12 C13 1.384(19) yes . .
C13 C14 1.38(2) yes . .
C14 C15 1.38(2) yes . .
C15 C16 1.37(2) yes . .
C6 H6 0.930 no . .
C7 H7 0.930 no . .
C8 H8 0.930 no . .
C9 H9 0.930 no . .
C10 H10 0.930 no . .
C11 H11 0.930 no . .
C12 H12 0.930 no . .
C13 H13 0.930 no . .
C14 H14 0.930 no . .
C15 H15 0.930 no . .
C16 H16 0.930 no . .
C17 H17A 0.970 no . .
C17 H17B 0.970 no . .

loop_
_geom_contact_atom_site_label_1
_geom_contact_atom_site_label_2
_geom_contact_distance
_geom_contact_publ_flag
_geom_contact_site_symmetry_1
_geom_contact_site_symmetry_2
N1 C2 2.801(18) no . .
N2 C3 2.793(16) no . .
C1 C7 2.67(2) no . .
C1 C16 3.545(17) no . .
C4 C10 2.679(18) no . .
C4 C16 3.375(16) no . .
C5 C14 2.762(18) no . .
C6 C8 2.73(2) no . .
C8 C11 3.11(2) no . .
C9 C11 2.745(19) no . .
C12 C15 2.76(2) no . .
C13 C16 2.77(2) no . .
Au1 Au1 3.0775(15) no . 12_655
Au1 C9 3.362(13) no . 12_655
N1 C13 3.55(2) no . 11_455
N1 C14 3.537(19) no . 9_455
N1 C15 3.46(2) no . 9_455
N2 C17 3.25(4) no . 12_655
C8 C11 3.58(2) no . 12_655
C9 Au1 3.362(13) no . 12_655
C11 C8 3.58(2) no . 12_655
C13 N1 3.55(2) no . 3_554
C14 N1 3.537(19) no . 9_554
C15 N1 3.46(2) no . 9_554
C17 N2 3.25(4) no . 12_655
Au1 H12 3.1447 no . .
As1 H6 3.0984 no . .
As1 H9 3.1140 no . .
As1 H12 2.9217 no . .
As1 H16 2.9495 no . .
N1 H8 3.2383 no . .
N2 H11 3.2662 no . .
C1 H8 3.2302 no . .
C1 H16 3.2961 no . .
C2 H6 3.2293 no . .
C2 H7 3.2125 no . .
C2 H11 2.7630 no . .
C2 H16 3.4856 no . .
C3 H8 2.7767 no . .
C3 H9 3.2317 no . .
C3 H10 3.2048 no . .
C3 H16 3.3552 no . .
C4 H11 3.2445 no . .
C4 H16 2.9745 no . .
C5 H13 3.2418 no . .
C5 H15 3.2267 no . .
C6 H7 3.1141 no . .
C7 H6 3.1207 no . .
C8 H11 2.8950 no . .
C9 H10 3.0944 no . .
C10 H9 3.0980 no . .
C11 H8 2.8955 no . .
C12 H14 3.2266 no . .
C12 H16 3.2397 no . .
C13 H15 3.2298 no . .
C14 H12 3.2259 no . .
C14 H16 3.2322 no . .
C15 H13 3.2332 no . .
C16 H12 3.2380 no . .
C16 H14 3.2293 no . .
H7 H8 2.3034 no . .
H8 H11 2.4162 no . .
H10 H11 2.3517 no . .
H12 H13 2.3155 no . .
H13 H14 2.3088 no . .
H14 H15 2.3081 no . .
H15 H16 2.3031 no . .
Au1 H7 3.5305 no . 1_554
Au1 H9 3.0804 no . 12_655
Au1 H17B 3.3468 no . .
Cl1 H7 3.2230 no . 1_554
Cl1 H8 3.5282 no . 1_554
Cl1 H8 3.2734 no . 12_654
Cl1 H9 2.8744 no . 12_655
Cl1 H11 2.8060 no . 12_654
Cl1 H16 3.2050 no . 9_454
Cl1 H17B 3.3076 no . .
Cl2 H6 3.4022 no . .
Cl2 H6 3.5681 no . 11_454
Cl2 H15 3.2745 no . 9_454
Cl3 H6 3.0557 no . 11_454
Cl3 H13 3.2553 no . 9_455
Cl3 H14 3.3974 no . 3_455
Cl3 H16 3.1988 no . 9_454
N1 H13 2.7720 no . 11_455
N1 H14 3.2502 no . 9_455
N1 H14 3.5169 no . 11_455
N1 H15 3.1066 no . 9_455
N2 H17A 2.9387 no . 12_655
N2 H17B 2.6828 no . 12_655
C5 H10 2.8912 no . 4_654
C7 H11 3.4134 no . 12_655
C7 H13 3.4661 no . 11_455
C7 H14 3.4619 no . 11_455
C7 H15 3.3436 no . 9_455
C8 H11 3.2570 no . 12_655
C9 H11 3.4493 no . 4_654
C9 H17B 3.0724 no . 12_655
C10 H9 3.3215 no . 4_655
C10 H17A 3.4810 no . 12_655
C11 H9 3.1427 no . 4_655
C12 H10 2.9941 no . 4_654
C12 H14 3.4396 no . 11_454
C12 H15 3.4659 no . 11_454
C13 H10 3.1238 no . 4_654
C13 H14 3.2589 no . 11_454
C13 H15 3.0964 no . 11_454
C13 H17A 3.1549 no . 9_554
C14 H7 3.5387 no . 3_554
C14 H10 3.1276 no . 4_654
C14 H12 3.5023 no . 3_555
C14 H13 3.2593 no . 3_555
C14 H17A 3.5092 no . 9_554
C15 H10 3.0187 no . 4_654
C15 H13 3.3491 no . 3_555
C16 H10 2.9049 no . 4_654
C17 H13 3.4793 no . 9_455
C17 H16 3.5384 no . 9_454
H6 Cl2 3.4022 no . .
H6 Cl2 3.5681 no . 3_555
H6 Cl3 3.0557 no . 3_555
H6 H17A 3.0749 no . .
H7 Au1 3.5305 no . 1_556
H7 Cl1 3.2230 no . 1_556
H7 C14 3.5387 no . 11_455
H7 H12 3.0442 no . 1_556
H7 H13 3.2972 no . 11_455
H7 H14 3.0587 no . 11_455
H7 H15 2.9528 no . 9_455
H8 Cl1 3.5282 no . 1_556
H8 Cl1 3.2734 no . 12_656
H8 H8 3.2800 no . 12_655
H8 H11 3.3730 no . 12_655
H9 Au1 3.0804 no . 12_655
H9 Cl1 2.8744 no . 12_655
H9 C10 3.3215 no . 4_654
H9 C11 3.1427 no . 4_654
H9 H10 3.3249 no . 4_654
H9 H11 3.0551 no . 4_654
H9 H17B 2.8387 no . 12_655
H10 C5 2.8912 no . 4_655
H10 C12 2.9941 no . 4_655
H10 C13 3.1238 no . 4_655
H10 C14 3.1276 no . 4_655
H10 C15 3.0187 no . 4_655
H10 C16 2.9049 no . 4_655
H10 H9 3.3249 no . 4_655
H10 H12 3.5051 no . 4_655
H10 H15 3.5451 no . 4_655
H10 H16 3.3850 no . 4_655
H10 H17A 3.3351 no . 12_655
H11 Cl1 2.8060 no . 12_656
H11 C7 3.4134 no . 12_655
H11 C8 3.2570 no . 12_655
H11 C9 3.4493 no . 4_655
H11 H8 3.3730 no . 12_655
H11 H9 3.0551 no . 4_655
H12 C14 3.5023 no . 11_454
H12 H7 3.0442 no . 1_554
H12 H10 3.5051 no . 4_654
H12 H14 2.9604 no . 11_454
H12 H15 3.4397 no . 11_454
H13 Cl3 3.2553 no . 9_554
H13 N1 2.7720 no . 3_554
H13 C7 3.4661 no . 3_554
H13 C14 3.2593 no . 11_454
H13 C15 3.3491 no . 11_454
H13 C17 3.4793 no . 9_554
H13 H7 3.2972 no . 3_554
H13 H14 2.5946 no . 11_454
H13 H15 2.7771 no . 11_454
H13 H17A 2.8117 no . 9_554
H14 Cl3 3.3974 no . 11_554
H14 N1 3.5169 no . 3_554
H14 N1 3.2502 no . 9_554
H14 C7 3.4619 no . 3_554
H14 C12 3.4396 no . 3_555
H14 C13 3.2589 no . 3_555
H14 H7 3.0587 no . 3_554
H14 H12 2.9604 no . 3_555
H14 H13 2.5946 no . 3_555
H14 H17A 3.4360 no . 9_554
H15 Cl2 3.2745 no . 9_555
H15 N1 3.1066 no . 9_554
H15 C7 3.3436 no . 9_554
H15 C12 3.4659 no . 3_555
H15 C13 3.0964 no . 3_555
H15 H7 2.9528 no . 9_554
H15 H10 3.5451 no . 4_654
H15 H12 3.4397 no . 3_555
H15 H13 2.7771 no . 3_555
H16 Cl1 3.2050 no . 9_555
H16 Cl3 3.1988 no . 9_555
H16 C17 3.5384 no . 9_555
H16 H10 3.3850 no . 4_654
H16 H17B 3.2086 no . 9_555
H17A N2 2.9387 no . 12_655
H17A C10 3.4810 no . 12_655
H17A C13 3.1549 no . 9_455
H17A C14 3.5092 no . 9_455
H17A H6 3.0749 no . .
H17A H10 3.3351 no . 12_655
H17A H13 2.8117 no . 9_455
H17A H14 3.4360 no . 9_455
H17B Au1 3.3468 no . .
H17B Cl1 3.3076 no . .
H17B N2 2.6828 no . 12_655
H17B C9 3.0724 no . 12_655
H17B H9 2.8387 no . 12_655
H17B H16 3.2086 no . 9_454

loop_
_geom_torsion_atom_site_label_1
_geom_torsion_atom_site_label_2
_geom_torsion_atom_site_label_3
_geom_torsion_atom_site_label_4
_geom_torsion
_geom_torsion_publ_flag
_geom_torsion_site_symmetry_1
_geom_torsion_site_symmetry_2
_geom_torsion_site_symmetry_3
_geom_torsion_site_symmetry_4
Au1 As1 C1 C2 118.6(5) no . . . .
Au1 As1 C1 C6 -64.2(9) no . . . .
Au1 As1 C4 C3 -118.4(5) no . . . .
Au1 As1 C4 C9 58.9(8) no . . . .
Au1 As1 C5 C12 11.6(8) no . . . .
Au1 As1 C5 C16 -168.5(6) no . . . .
C1 As1 C4 C3 3.1(6) no . . . .
C1 As1 C4 C9 -179.6(8) no . . . .
C4 As1 C1 C2 -2.0(6) no . . . .
C4 As1 C1 C6 175.2(9) no . . . .
C1 As1 C5 C12 -122.7(7) no . . . .
C1 As1 C5 C16 57.2(8) no . . . .
C5 As1 C1 C2 -109.1(7) no . . . .
C5 As1 C1 C6 68.1(9) no . . . .
C4 As1 C5 C12 144.7(7) no . . . .
C4 As1 C5 C16 -35.4(9) no . . . .
C5 As1 C4 C3 109.9(6) no . . . .
C5 As1 C4 C9 -72.7(9) no . . . .
C6 N1 C7 C8 -5(2) no . . . .
C7 N1 C6 C1 4(2) no . . . .
C9 N2 C10 C11 -2(2) no . . . .
C10 N2 C9 C4 1.4(19) no . . . .
As1 C1 C2 C3 0.5(12) no . . . .
As1 C1 C2 C8 -179.8(7) no . . . .
As1 C1 C6 N1 -179.9(8) no . . . .
C2 C1 C6 N1 -2.9(19) no . . . .
C6 C1 C2 C3 -176.9(10) no . . . .
C6 C1 C2 C8 2.7(17) no . . . .
C1 C2 C3 C4 2.0(14) no . . . .
C1 C2 C3 C11 -177.1(9) no . . . .
C1 C2 C8 C7 -3.6(19) no . . . .
C3 C2 C8 C7 176.0(11) no . . . .
C8 C2 C3 C4 -177.6(12) no . . . .
C8 C2 C3 C11 3.4(19) no . . . .
C2 C3 C4 As1 -3.5(12) no . . . .
C2 C3 C4 C9 178.9(8) no . . . .
C2 C3 C11 C10 -179.1(10) no . . . .
C4 C3 C11 C10 1.8(16) no . . . .
C11 C3 C4 As1 175.6(9) no . . . .
C11 C3 C4 C9 -2.0(15) no . . . .
As1 C4 C9 N2 -176.8(7) no . . . .
C3 C4 C9 N2 0.3(16) no . . . .
As1 C5 C12 C13 179.1(7) no . . . .
As1 C5 C16 C15 -179.8(7) no . . . .
C12 C5 C16 C15 0.2(17) no . . . .
C16 C5 C12 C13 -0.8(18) no . . . .
N1 C7 C8 C2 5(3) no . . . .
N2 C10 C11 C3 -0(2) no . . . .
C5 C12 C13 C14 1(2) no . . . .
C12 C13 C14 C15 -1(2) no . . . .
C13 C14 C15 C16 -0(2) no . . . .
C14 C15 C16 C5 0(2) no . . . .
